data_4514873
loop_
_publ_author_name
'Yang, Junfeng'
'Sun, Qiao'
'Yoshikai, Naohiko'

_publ_section_title
;
 Cobalt-Catalyzed Regio- and Diastereoselective Formal [3 + 2]
 Cycloaddition between Cyclopropanols and Allenes
;
_journal_issue 3
_journal_name_full 'ACS Catalysis'
_journal_page_first 1973
_journal_paper_doi 10.1021/acscatal.8b05114
_journal_volume 9
_journal_year 2019
_chemical_absolute_configuration unk
_chemical_formula_sum 'C18 H28 O2'
_chemical_formula_weight 276.40
_space_group_crystal_system trigonal
_space_group_IT_number 143
_space_group_name_Hall 'P 3'
_space_group_name_H-M_alt 'P 3'
_symmetry_space_group_name_Hall 'P 3'
_symmetry_space_group_name_H-M 'P 3'
_atom_sites_solution_hydrogens mixed
_atom_sites_solution_primary dual
_cell_angle_alpha 90
_cell_angle_beta 90
_cell_angle_gamma 120
_cell_formula_units_Z 3
_cell_length_a 15.378(3)
_cell_length_b 15.378(3)
_cell_length_c 5.9449(15)
_cell_measurement_reflns_used 1945
_cell_measurement_temperature 100.(2)
_cell_measurement_theta_max 23.2580
_cell_measurement_theta_min 2.6489
_cell_volume 1217.5(5)
_computing_cell_refinement 'SAINT V8.38A (Bruker AXS Inc., 2017)'
_computing_data_collection 'APEX3 (Bruker AXS Inc., 2018)'
_computing_data_reduction 'SAINT V8.38A (Bruker AXS Inc., 2017)'
_computing_molecular_graphics 'XP (Bruker AXS Inc., 2018)'
_computing_publication_material 'APEX3 (Bruker AXS Inc., 2018)'
_computing_structure_refinement 'SHELXL-2017/1 (Sheldrick, 2017)'
_computing_structure_solution 'SHELXT 2014/5 (Sheldrick, 2014)'
_diffrn_ambient_temperature 100.(2)
_diffrn_detector_area_resol_mean 7.4074
_diffrn_measured_fraction_theta_full 0.999
_diffrn_measured_fraction_theta_max 0.999
_diffrn_measurement_device_type 'Photon II CPADs detector'
_diffrn_measurement_method 'phi and omega scans'
_diffrn_radiation_monochromator 'Multilayer Mirror'
_diffrn_radiation_type MoK\a
_diffrn_radiation_wavelength 0.71073
_diffrn_reflns_av_R_equivalents 0.1517
_diffrn_reflns_av_unetI/netI 0.1153
_diffrn_reflns_limit_h_max 17
_diffrn_reflns_limit_h_min -18
_diffrn_reflns_limit_k_max 18
_diffrn_reflns_limit_k_min -18
_diffrn_reflns_limit_l_max 7
_diffrn_reflns_limit_l_min -7
_diffrn_reflns_number 15649
_diffrn_reflns_theta_full 25.40
_diffrn_reflns_theta_max 25.40
_diffrn_reflns_theta_min 2.65
_diffrn_source 'Incoatec microfocus source'
_diffrn_source_type 'Bruker D8 Quest'
_exptl_absorpt_coefficient_mu 0.071
_exptl_absorpt_correction_T_max 0.99
_exptl_absorpt_correction_T_min 0.77
_exptl_absorpt_correction_type multi-scan
_exptl_absorpt_process_details
;
SADABS-2016/2 - Bruker AXS area detector scaling and absorption correction
;
_exptl_crystal_colour colourless
_exptl_crystal_density_diffrn 1.131
_exptl_crystal_density_method 'not measured'
_exptl_crystal_description block
_exptl_crystal_F_000 456
_exptl_crystal_size_max 0.220
_exptl_crystal_size_mid 0.200
_exptl_crystal_size_min 0.120
_refine_diff_density_max 0.268
_refine_diff_density_min -0.398
_refine_ls_abs_structure_details
;

Flack x determined using 703 quotients [(I+)-(I-)]/[(I+)+(I-)]
(Parsons, Flack and Wagner, Acta Cryst. B69 (2013) 249-259).
;
_refine_ls_abs_structure_Flack -0.5(10)
_refine_ls_extinction_coef 0.22(4)
_refine_ls_extinction_method 'SHELXL-2017/1 (Sheldrick 2017)'
_refine_ls_goodness_of_fit_ref 1.075
_refine_ls_hydrogen_treatment constr
_refine_ls_matrix_type full
_refine_ls_number_parameters 314
_refine_ls_number_reflns 2996
_refine_ls_number_restraints 809
_refine_ls_restrained_S_all 0.993
_refine_ls_R_factor_all 0.1388
_refine_ls_R_factor_gt 0.0963
_refine_ls_shift/su_max 0.000
_refine_ls_shift/su_mean 0.000
_refine_ls_structure_factor_coef Fsqd
_refine_ls_weighting_details 'w=1/[\s^2^(Fo^2^)+(0.0869P)^2^+1.4983P] where P=(Fo^2^+2Fc^2^)/3'
_refine_ls_weighting_scheme calc
_refine_ls_wR_factor_gt 0.2220
_refine_ls_wR_factor_ref 0.2477
_reflns_number_gt 2063
_reflns_number_total 2996
_reflns_threshold_expression 'I > 2\s(I)'
_cod_data_source_file cs8b05114_si_004.cif
_cod_data_source_block yoshi88r
_cod_depositor_comments
;
The following automatic conversions were performed:

'_exptl_absorpt_correction_type' value 'Multi-Scan' changed to
'multi-scan' according to
/home/data/users/saulius/crontab/automatic-downloads/current/ACS/lib/dictionaries/cif_core.dic
dictionary named 'cif_core.dic' version 2.4.2 from 2011-04-26.

Automatic conversion script
Id: cif_fix_values 4973 2017-02-22 13:04:09Z antanas 
;
_cod_original_cell_volume 1217.5(6)
_cod_database_code 4514873

loop_
_space_group_symop_operation_xyz
'x, y, z'
'-y, x-y, z'
'-x+y, -x, z'

loop_
_atom_site_type_symbol
_atom_site_label
_atom_site_fract_x
_atom_site_fract_y
_atom_site_fract_z
_atom_site_U_iso_or_equiv
_atom_site_adp_type
_atom_site_calc_flag
_atom_site_refinement_flags_adp
_atom_site_refinement_flags_occupancy
_atom_site_refinement_flags_posn
_atom_site_occupancy
_atom_site_disorder_assembly
_atom_site_disorder_group
C C1 0.5438(13) 0.4292(10) 0.484(2) 0.039(4) Uani d U P DG 0.5 A 1
H H1 0.565428 0.46501 0.345698 0.046 Uiso calc U P R 0.5 A 1
C C2 0.5483(13) 0.3419(11) 0.514(2) 0.042(4) Uani d U P DG 0.5 A 1
H H2 0.573012 0.318089 0.397155 0.051 Uiso calc U P R 0.5 A 1
C C3 0.5166(13) 0.2896(9) 0.716(3) 0.037(4) Uani d U P DG 0.5 A 1
H H3 0.519665 0.229917 0.736773 0.045 Uiso calc U P R 0.5 A 1
C C4 0.4804(13) 0.3245(10) 0.887(2) 0.034(3) Uani d U P DG 0.5 A 1
H H4 0.458735 0.288668 1.02494 0.041 Uiso calc U P R 0.5 A 1
C C5 0.4759(12) 0.4117(10) 0.856(2) 0.033(4) Uani d U P DG 0.5 A 1
H H5 0.451151 0.435589 0.973489 0.04 Uiso calc U P R 0.5 A 1
C C6 0.5076(12) 0.4641(9) 0.655(2) 0.032(3) Uani d U P DG 0.5 A 1
C C7 0.5076(12) 0.5648(12) 0.630(3) 0.033(4) Uani d U P D 0.5 A 1
C C8 0.4691(16) 0.5788(12) 0.394(3) 0.036(4) Uiso d U P D 0.5 A 1
H H8A 0.501688 0.563853 0.268577 0.044 Uiso calc U P R 0.5 A 1
H H8B 0.395226 0.536582 0.380695 0.044 Uiso calc U P R 0.5 A 1
C C9 0.5023(16) 0.6903(14) 0.406(4) 0.046(5) Uani d U P D 0.5 A 1
H H9A 0.453928 0.700988 0.494469 0.055 Uiso calc U P R 0.5 A 1
H H9B 0.507073 0.717864 0.252637 0.055 Uiso calc U P R 0.5 A 1
C C10 0.6056(15) 0.7411(13) 0.520(3) 0.047(5) Uani d U P D 0.5 A 1
H H10 0.65796 0.773906 0.400502 0.056 Uiso calc U P R 0.5 A 1
C C11 0.6152(12) 0.6521(12) 0.621(3) 0.042(4) Uani d U P D 0.5 A 1
H H11 0.654357 0.634738 0.514247 0.05 Uiso calc U P R 0.5 A 1
C C12 0.6139(16) 0.8196(13) 0.674(4) 0.040(4) Uani d U P D 0.5 A 1
H H12A 0.666855 0.836999 0.788516 0.048 Uiso calc U P R 0.5 A 1
H H12B 0.626632 0.880985 0.592517 0.048 Uiso calc U P R 0.5 A 1
C C13 0.6663(14) 0.675(2) 0.849(4) 0.039(4) Uani d U P D 0.5 A 1
H H13A 0.644908 0.716286 0.934676 0.047 Uiso calc U P R 0.5 A 1
H H13B 0.641282 0.610847 0.930817 0.047 Uiso calc U P R 0.5 A 1
C C14 0.7797(14) 0.729(3) 0.850(4) 0.044(5) Uani d U P D 0.5 A 1
H H14A 0.804782 0.790051 0.756571 0.053 Uiso calc U P R 0.5 A 1
H H14B 0.801129 0.684808 0.775896 0.053 Uiso calc U P R 0.5 A 1
C C15 0.8312(16) 0.760(3) 1.083(4) 0.050(5) Uani d U P D 0.5 A 1
H H15A 0.81852 0.698925 1.167779 0.06 Uiso calc U P R 0.5 A 1
H H15B 0.802407 0.794158 1.170348 0.06 Uiso calc U P R 0.5 A 1
C C16 0.9475(17) 0.832(2) 1.056(4) 0.061(5) Uani d U P D 0.5 A 1
H H16A 0.961243 0.899366 1.012295 0.073 Uiso calc U P R 0.5 A 1
H H16B 0.973239 0.805966 0.935349 0.073 Uiso calc U P R 0.5 A 1
C C17 1.003(2) 0.838(2) 1.284(5) 0.057(6) Uani d U P D 0.5 A 1
H H17A 1.075759 0.882925 1.262594 0.069 Uiso calc U P R 0.5 A 1
H H17B 0.979973 0.868201 1.3998 0.069 Uiso calc U P R 0.5 A 1
C C18 0.985(3) 0.737(3) 1.371(5) 0.063(7) Uani d U P D 0.5 A 1
H H18A 1.005494 0.743839 1.52879 0.094 Uiso calc U P R 0.5 A 1
H H18B 1.024756 0.715791 1.2816 0.094 Uiso calc U P R 0.5 A 1
H H18C 0.91367 0.686961 1.357485 0.094 Uiso calc U P R 0.5 A 1
O O2 0.5288(14) 0.7755(15) 0.758(3) 0.030(5) Uiso d U P D 0.5 A 1
H H2O 0.506406 0.815231 0.767749 0.045 Uiso calc U P R 0.5 A 1
C C1A 0.5321(12) 0.4191(10) 1.122(2) 0.034(3) Uani d U P DG 0.5 A 2
H H1A 0.555193 0.454324 1.259899 0.041 Uiso calc U P R 0.5 A 2
C C2A 0.5341(13) 0.3307(11) 1.087(3) 0.037(4) Uani d U P DG 0.5 A 2
H H2A 0.558498 0.305496 1.202029 0.044 Uiso calc U P R 0.5 A 2
C C3A 0.5004(13) 0.2792(9) 0.885(3) 0.038(4) Uani d U P DG 0.5 A 2
H H3A 0.501707 0.218807 0.861431 0.045 Uiso calc U P R 0.5 A 2
C C4A 0.4647(12) 0.3161(10) 0.717(2) 0.038(4) Uani d U P DG 0.5 A 2
H H4A 0.441609 0.280946 0.578702 0.046 Uiso calc U P R 0.5 A 2
C C5A 0.4627(12) 0.4045(10) 0.751(2) 0.032(3) Uani d U P DG 0.5 A 2
H H5A 0.438302 0.429774 0.636568 0.039 Uiso calc U P R 0.5 A 2
C C6A 0.4964(12) 0.4560(8) 0.954(2) 0.030(3) Uani d U P DG 0.5 A 2
C C7A 0.4993(12) 0.5579(11) 0.984(3) 0.036(4) Uani d U P D 0.5 A 2
C C8A 0.4584(16) 0.5671(13) 1.219(3) 0.039(5) Uiso d U P D 0.5 A 2
H H8A1 0.384188 0.527741 1.22411 0.046 Uiso calc U P R 0.5 A 2
H H8A2 0.485883 0.544245 1.341851 0.046 Uiso calc U P R 0.5 A 2
C C9A 0.4964(16) 0.6795(13) 1.237(4) 0.037(4) Uani d U P D 0.5 A 2
H H9A1 0.509561 0.701517 1.395869 0.045 Uiso calc U P R 0.5 A 2
H H9A2 0.446213 0.69537 1.175154 0.045 Uiso calc U P R 0.5 A 2
C C10A 0.5938(15) 0.7319(12) 1.100(3) 0.036(4) Uani d U P D 0.5 A 2
H H10A 0.649464 0.766083 1.211341 0.043 Uiso calc U P R 0.5 A 2
C C11A 0.6060(12) 0.6453(11) 0.995(3) 0.032(4) Uani d U P D 0.5 A 2
H H11A 0.642512 0.627262 1.10828 0.038 Uiso calc U P R 0.5 A 2
C C12A 0.6004(18) 0.8110(13) 0.952(4) 0.042(5) Uani d U P D 0.5 A 2
H H12C 0.602436 0.86644 1.041383 0.05 Uiso calc U P R 0.5 A 2
H H12D 0.661074 0.838378 0.856559 0.05 Uiso calc U P R 0.5 A 2
C C13A 0.6655(13) 0.671(2) 0.781(4) 0.036(4) Uani d U P D 0.5 A 2
H H13C 0.638078 0.701822 0.677373 0.043 Uiso calc U P R 0.5 A 2
H H13D 0.653026 0.607357 0.710921 0.043 Uiso calc U P R 0.5 A 2
C C14A 0.7780(13) 0.740(3) 0.794(4) 0.038(4) Uani d U P D 0.5 A 2
H H14C 0.792645 0.808409 0.75002 0.045 Uiso calc U P R 0.5 A 2
H H14D 0.809487 0.717937 0.679442 0.045 Uiso calc U P R 0.5 A 2
C C15A 0.8304(16) 0.749(3) 1.023(4) 0.052(5) Uani d U P D 0.5 A 2
H H15C 0.803061 0.680804 1.088146 0.062 Uiso calc U P R 0.5 A 2
H H15D 0.814926 0.789167 1.127607 0.062 Uiso calc U P R 0.5 A 2
C C16A 0.9478(17) 0.799(2) 0.999(4) 0.056(5) Uani d U P D 0.5 A 2
H H16C 0.971896 0.848501 0.875023 0.068 Uiso calc U P R 0.5 A 2
H H16D 0.965565 0.746659 0.961415 0.068 Uiso calc U P R 0.5 A 2
C C17A 1.000(2) 0.852(2) 1.228(5) 0.056(6) Uani d U P D 0.5 A 2
H H17C 1.070171 0.905105 1.196478 0.067 Uiso calc U P R 0.5 A 2
H H17D 0.964554 0.88576 1.290293 0.067 Uiso calc U P R 0.5 A 2
C C18A 1.001(3) 0.782(3) 1.405(5) 0.067(9) Uani d U P D 0.5 A 2
H H18D 0.945654 0.762749 1.510511 0.101 Uiso calc U P R 0.5 A 2
H H18E 1.0651 0.815438 1.487463 0.101 Uiso calc U P R 0.5 A 2
H H18F 0.994079 0.721336 1.331964 0.101 Uiso calc U P R 0.5 A 2
O O2A 0.5239(16) 0.7693(17) 0.838(4) 0.040(6) Uiso d U P D 0.5 A 2
H H2A1 0.479961 0.779991 0.893774 0.06 Uiso calc U P R 0.5 A 2
O O1 0.4474(4) 0.5716(4) 0.8065(19) 0.0363(15) Uani d U . D 1 . .
H H1O 0.467044 0.633869 0.809947 0.054 Uiso d U . R 1 A .

loop_
_atom_site_aniso_label
_atom_site_aniso_U_11
_atom_site_aniso_U_22
_atom_site_aniso_U_33
_atom_site_aniso_U_12
_atom_site_aniso_U_13
_atom_site_aniso_U_23
C1 0.037(8) 0.029(7) 0.048(8) 0.015(6) -0.003(7) 0.000(7)
C2 0.041(8) 0.028(7) 0.048(8) 0.010(6) -0.002(8) -0.007(7)
C3 0.039(7) 0.023(6) 0.047(7) 0.013(6) -0.001(7) -0.005(7)
C4 0.032(5) 0.026(5) 0.044(5) 0.013(5) 0.003(6) 0.004(6)
C5 0.030(6) 0.025(5) 0.039(7) 0.010(5) -0.001(7) 0.001(6)
C6 0.029(6) 0.029(6) 0.036(7) 0.014(5) -0.004(6) 0.005(6)
C7 0.026(6) 0.035(6) 0.041(7) 0.019(5) 0.005(6) 0.010(6)
C9 0.042(9) 0.046(9) 0.060(10) 0.029(7) 0.021(8) 0.025(8)
C10 0.039(8) 0.041(8) 0.052(9) 0.014(7) 0.006(8) 0.012(8)
C11 0.035(7) 0.035(6) 0.055(7) 0.017(6) 0.006(6) -0.001(7)
C12 0.042(8) 0.034(7) 0.051(9) 0.025(7) 0.010(8) 0.011(8)
C13 0.037(6) 0.033(6) 0.048(8) 0.019(5) 0.007(6) -0.004(7)
C14 0.038(6) 0.045(7) 0.042(9) 0.016(6) -0.001(7) -0.010(7)
C15 0.039(6) 0.063(8) 0.037(9) 0.017(6) -0.001(7) -0.014(8)
C16 0.044(7) 0.078(9) 0.037(9) 0.014(7) -0.004(7) -0.013(8)
C17 0.043(7) 0.089(10) 0.029(10) 0.024(8) -0.003(8) -0.011(9)
C18 0.047(13) 0.096(16) 0.045(13) 0.035(13) 0.005(10) -0.014(12)
C1A 0.032(7) 0.025(6) 0.048(7) 0.018(6) 0.000(7) 0.000(7)
C2A 0.040(8) 0.022(7) 0.053(8) 0.020(6) 0.000(7) -0.002(7)
C3A 0.037(7) 0.026(6) 0.048(7) 0.013(6) 0.008(7) -0.005(7)
C4A 0.035(6) 0.027(5) 0.045(6) 0.010(5) 0.003(7) -0.010(6)
C5A 0.030(6) 0.023(5) 0.043(7) 0.012(5) 0.003(7) 0.000(6)
C6A 0.031(6) 0.024(5) 0.039(6) 0.017(5) -0.001(6) 0.000(6)
C7A 0.034(7) 0.029(6) 0.042(7) 0.014(5) -0.001(6) -0.007(6)
C9A 0.045(8) 0.042(8) 0.042(9) 0.035(7) 0.005(7) 0.000(7)
C10A 0.050(8) 0.024(7) 0.042(8) 0.026(6) 0.002(8) -0.006(7)
C11A 0.036(6) 0.025(6) 0.045(7) 0.024(5) 0.006(6) -0.001(7)
C12A 0.055(8) 0.023(7) 0.050(8) 0.021(7) -0.009(8) 0.000(7)
C13A 0.037(6) 0.030(6) 0.046(8) 0.020(5) 0.008(7) -0.007(7)
C14A 0.031(5) 0.040(7) 0.043(9) 0.020(5) 0.002(7) -0.008(8)
C15A 0.040(6) 0.062(8) 0.040(9) 0.016(6) 0.001(7) -0.014(8)
C16A 0.043(7) 0.076(9) 0.034(9) 0.018(7) -0.002(7) -0.013(8)
C17A 0.043(7) 0.089(10) 0.030(10) 0.028(8) -0.006(8) -0.012(8)
C18A 0.044(12) 0.092(18) 0.055(13) 0.025(14) 0.003(11) -0.005(14)
O1 0.024(3) 0.038(3) 0.051(4) 0.018(3) -0.002(4) 0.000(5)

loop_
_atom_type_symbol
_atom_type_description
_atom_type_scat_dispersion_real
_atom_type_scat_dispersion_imag
_atom_type_scat_source
C C 0.0033 0.0016 'International Tables Vol C Tables 4.2.6.8 and 6.1.1.4'
H H 0.0000 0.0000 'International Tables Vol C Tables 4.2.6.8 and 6.1.1.4'
O O 0.0106 0.0060 'International Tables Vol C Tables 4.2.6.8 and 6.1.1.4'

loop_
_geom_angle_atom_site_label_1
_geom_angle_atom_site_label_2
_geom_angle_atom_site_label_3
_geom_angle
C2 C1 C6 120.0
C2 C1 H1 120.0
C6 C1 H1 120.0
C3 C2 C1 120.0
C3 C2 H2 120.0
C1 C2 H2 120.0
C4 C3 C2 120.0
C4 C3 H3 120.0
C2 C3 H3 120.0
C3 C4 C5 120.0
C3 C4 H4 120.0
C5 C4 H4 120.0
C6 C5 C4 120.0
C6 C5 H5 120.0
C4 C5 H5 120.0
C5 C6 C1 120.0
C5 C6 C7 119.0(9)
C1 C6 C7 120.9(9)
O1 C7 C11 114.5(14)
O1 C7 C6 108.8(10)
C11 C7 C6 109.8(12)
O1 C7 C8 109.8(14)
C11 C7 C8 99.7(12)
C6 C7 C8 114.1(13)
C9 C8 C7 100.2(13)
C9 C8 H8A 111.7
C7 C8 H8A 111.7
C9 C8 H8B 111.7
C7 C8 H8B 111.7
H8A C8 H8B 109.5
C8 C9 C10 105.7(12)
C8 C9 H9A 110.6
C10 C9 H9A 110.6
C8 C9 H9B 110.6
C10 C9 H9B 110.6
H9A C9 H9B 108.7
C12 C10 C9 109.6(15)
C12 C10 C11 118.0(16)
C9 C10 C11 104.6(12)
C12 C10 H10 108.1
C9 C10 H10 108.1
C11 C10 H10 108.1
C13 C11 C7 112.6(15)
C13 C11 C10 113.9(15)
C7 C11 C10 104.2(12)
C13 C11 H11 108.6
C7 C11 H11 108.6
C10 C11 H11 108.6
O2 C12 C10 99.7(14)
O2 C12 H12A 111.8
C10 C12 H12A 111.8
O2 C12 H12B 111.8
C10 C12 H12B 111.8
H12A C12 H12B 109.6
C14 C13 C11 116.9(15)
C14 C13 H13A 108.1
C11 C13 H13A 108.1
C14 C13 H13B 108.1
C11 C13 H13B 108.1
H13A C13 H13B 107.3
C13 C14 C15 116.3(16)
C13 C14 H14A 108.2
C15 C14 H14A 108.2
C13 C14 H14B 108.2
C15 C14 H14B 108.2
H14A C14 H14B 107.4
C14 C15 C16 110.5(15)
C14 C15 H15A 109.6
C16 C15 H15A 109.6
C14 C15 H15B 109.6
C16 C15 H15B 109.6
H15A C15 H15B 108.1
C15 C16 C17 110.0(15)
C15 C16 H16A 109.7
C17 C16 H16A 109.7
C15 C16 H16B 109.7
C17 C16 H16B 109.7
H16A C16 H16B 108.2
C18 C17 C16 114.4(18)
C18 C17 H17A 108.7
C16 C17 H17A 108.7
C18 C17 H17B 108.7
C16 C17 H17B 108.7
H17A C17 H17B 107.6
C17 C18 H18A 109.5
C17 C18 H18B 109.5
H18A C18 H18B 109.5
C17 C18 H18C 109.5
H18A C18 H18C 109.5
H18B C18 H18C 109.5
C12 O2 H2O 109.5
C2A C1A C6A 120.0
C2A C1A H1A 120.0
C6A C1A H1A 120.0
C1A C2A C3A 120.0
C1A C2A H2A 120.0
C3A C2A H2A 120.0
C2A C3A C4A 120.0
C2A C3A H3A 120.0
C4A C3A H3A 120.0
C5A C4A C3A 120.0
C5A C4A H4A 120.0
C3A C4A H4A 120.0
C6A C5A C4A 120.0
C6A C5A H5A 120.0
C4A C5A H5A 120.0
C5A C6A C1A 120.0
C5A C6A C7A 119.3(8)
C1A C6A C7A 120.6(8)
O1 C7A C11A 110.1(13)
O1 C7A C6A 109.3(10)
C11A C7A C6A 111.8(12)
O1 C7A C8A 112.0(14)
C11A C7A C8A 100.8(12)
C6A C7A C8A 112.6(12)
C9A C8A C7A 102.7(12)
C9A C8A H8A1 111.2
C7A C8A H8A1 111.2
C9A C8A H8A2 111.2
C7A C8A H8A2 111.2
H8A1 C8A H8A2 109.1
C8A C9A C10A 106.2(11)
C8A C9A H9A1 110.5
C10A C9A H9A1 110.5
C8A C9A H9A2 110.5
C10A C9A H9A2 110.5
H9A1 C9A H9A2 108.7
C12A C10A C9A 113.5(15)
C12A C10A C11A 119.0(15)
C9A C10A C11A 105.3(12)
C12A C10A H10A 106.0
C9A C10A H10A 106.0
C11A C10A H10A 106.0
C13A C11A C7A 116.4(14)
C13A C11A C10A 115.4(14)
C7A C11A C10A 103.5(12)
C13A C11A H11A 107.0
C7A C11A H11A 107.0
C10A C11A H11A 107.0
O2A C12A C10A 104.3(15)
O2A C12A H12C 110.9
C10A C12A H12C 110.9
O2A C12A H12D 110.9
C10A C12A H12D 110.9
H12C C12A H12D 108.9
C11A C13A C14A 118.3(15)
C11A C13A H13C 107.7
C14A C13A H13C 107.7
C11A C13A H13D 107.7
C14A C13A H13D 107.7
H13C C13A H13D 107.1
C13A C14A C15A 117.7(16)
C13A C14A H14C 107.9
C15A C14A H14C 107.9
C13A C14A H14D 107.9
C15A C14A H14D 107.9
H14C C14A H14D 107.2
C14A C15A C16A 112.4(15)
C14A C15A H15C 109.1
C16A C15A H15C 109.1
C14A C15A H15D 109.1
C16A C15A H15D 109.1
H15C C15A H15D 107.9
C15A C16A C17A 109.5(16)
C15A C16A H16C 109.8
C17A C16A H16C 109.8
C15A C16A H16D 109.8
C17A C16A H16D 109.8
H16C C16A H16D 108.2
C18A C17A C16A 114.0(19)
C18A C17A H17C 108.7
C16A C17A H17C 108.7
C18A C17A H17D 108.7
C16A C17A H17D 108.7
H17C C17A H17D 107.6
C17A C18A H18D 109.5
C17A C18A H18E 109.5
H18D C18A H18E 109.5
C17A C18A H18F 109.5
H18D C18A H18F 109.5
H18E C18A H18F 109.5
C12A O2A H2A1 109.5
C7A O1 H1O 104.0
C7 O1 H1O 102.7

loop_
_geom_bond_atom_site_label_1
_geom_bond_atom_site_label_2
_geom_bond_distance
C1 C2 1.39
C1 C6 1.39
C1 H1 0.95
C2 C3 1.39
C2 H2 0.95
C3 C4 1.39
C3 H3 0.95
C4 C5 1.39
C4 H4 0.95
C5 C6 1.39
C5 H5 0.95
C6 C7 1.556(15)
C7 O1 1.439(17)
C7 C11 1.523(18)
C7 C8 1.575(18)
C8 C9 1.53(2)
C8 H8A 0.99
C8 H8B 0.99
C9 C10 1.53(2)
C9 H9A 0.99
C9 H9B 0.99
C10 C12 1.47(2)
C10 C11 1.569(19)
C10 H10 1.0
C11 C13 1.514(18)
C11 H11 1.0
C12 O2 1.239(17)
C12 H12A 0.99
C12 H12B 0.99
C13 C14 1.511(15)
C13 H13A 0.99
C13 H13B 0.99
C14 C15 1.552(18)
C14 H14A 0.99
C14 H14B 0.99
C15 C16 1.571(17)
C15 H15A 0.99
C15 H15B 0.99
C16 C17 1.577(18)
C16 H16A 0.99
C16 H16B 0.99
C17 C18 1.52(2)
C17 H17A 0.99
C17 H17B 0.99
C18 H18A 0.98
C18 H18B 0.98
C18 H18C 0.98
O2 H2O 0.84
C1A C2A 1.39
C1A C6A 1.39
C1A H1A 0.95
C2A C3A 1.39
C2A H2A 0.95
C3A C4A 1.39
C3A H3A 0.95
C4A C5A 1.39
C4A H4A 0.95
C5A C6A 1.39
C5A H5A 0.95
C6A C7A 1.556(15)
C7A O1 1.403(18)
C7A C11A 1.515(18)
C7A C8A 1.567(18)
C8A C9A 1.53(2)
C8A H8A1 0.99
C8A H8A2 0.99
C9A C10A 1.53(2)
C9A H9A1 0.99
C9A H9A2 0.99
C10A C12A 1.46(2)
C10A C11A 1.564(18)
C10A H10A 1.0
C11A C13A 1.50(2)
C11A H11A 1.0
C12A O2A 1.226(17)
C12A H12C 0.99
C12A H12D 0.99
C13A C14A 1.514(15)
C13A H13C 0.99
C13A H13D 0.99
C14A C15A 1.55(2)
C14A H14C 0.99
C14A H14D 0.99
C15A C16A 1.577(18)
C15A H15C 0.99
C15A H15D 0.99
C16A C17A 1.59(2)
C16A H16C 0.99
C16A H16D 0.99
C17A C18A 1.52(2)
C17A H17C 0.99
C17A H17D 0.99
C18A H18D 0.98
C18A H18E 0.98
C18A H18F 0.98
O2A H2A1 0.84
O1 H1O 0.8478
